data_4102463
loop_
_publ_author_name
'Eric M. Woerly'
'Alan H. Cherney'
'Erin K. Davis'
'Martin D. Burke'

_publ_contact_author
; 
Scott R. Wilson 
University of Illinois 
School of Chemical Sciences, Box 59-1 
505 South Mathews Avenue 
Urbana, Illinois  61801 
USA 
;
_publ_contact_author_email srwilson@uiuc.edu
_publ_contact_author_fax '1  217 244 8068'
_publ_contact_author_phone '1  217 244 1708'
_publ_section_title
;
 Stereoretentive Suzuki-Miyaura Coupling of Haloallenes Enables Fully
 Stereocontrolled Access to (-)-Peridinin
;
_journal_name_full 'Journal of the American Chemical Society'
_journal_page_first 6941
_journal_page_last 6943
_journal_paper_doi 10.1021/ja102721p
_journal_volume 132
_journal_year 2010
_chemical_absolute_configuration ad
_chemical_formula_moiety 'C13 H19 I O3'
_chemical_formula_sum 'C13 H19 I O3'
_chemical_formula_weight 350.18
_chemical_name_systematic
; 
? 
;
_space_group_IT_number 4
_symmetry_cell_setting monoclinic
_symmetry_space_group_name_Hall 'P 2yb'
_symmetry_space_group_name_H-M 'P 1 21 1'
_atom_sites_solution_hydrogens geom
_atom_sites_solution_primary direct
_atom_sites_solution_secondary difmap
_audit_creation_method SHELXL-97
_audit_update_record
; 
2008-05-20   text and data added, srw 
;
_cell_angle_alpha 90.00
_cell_angle_beta 90.019(3)
_cell_angle_gamma 90.00
_cell_formula_units_Z 4
_cell_length_a 8.0323(4)
_cell_length_b 12.7196(6)
_cell_length_c 15.1008(7)
_cell_measurement_reflns_used 9741
_cell_measurement_temperature 193(2)
_cell_measurement_theta_max 25.30
_cell_measurement_theta_min 2.54
_cell_volume 1542.81(13)
_computing_cell_refinement 'SAINT V7.23A (Bruker, 2005)'
_computing_data_collection 'APEX2 V2.0-1 (Bruker, 2004)'
_computing_data_reduction
; 
SAINT V7.23A, XPREP V2005/2, SADABS V2007/4 (Bruker, 2005 & 2007) 
;
_computing_molecular_graphics 'SHELXTL V6.12 (Bruker, 2005)'
_computing_publication_material 'XCIF V6.12 (Bruker, 2005)'
_computing_structure_refinement 'SHELXTL V6.12 (Bruker, 2005)'
_computing_structure_solution 'SHELXTL V6.12 (Bruker, 2005)'
_diffrn_ambient_temperature 193(2)
_diffrn_measured_fraction_theta_full 0.994
_diffrn_measured_fraction_theta_max 0.994
_diffrn_measurement_device 'Bruker Kappa/ApexII CCD'
_diffrn_measurement_method 'profile data from \f and \w scans'
_diffrn_radiation_monochromator graphite
_diffrn_radiation_source 'fine-focus sealed tube'
_diffrn_radiation_type MoK\a
_diffrn_radiation_wavelength 0.71073
_diffrn_radiation_wavelength_id ba23bas
_diffrn_reflns_av_R_equivalents 0.0271
_diffrn_reflns_av_sigmaI/netI 0.0288
_diffrn_reflns_limit_h_max 10
_diffrn_reflns_limit_h_min -10
_diffrn_reflns_limit_k_max 16
_diffrn_reflns_limit_k_min -16
_diffrn_reflns_limit_l_max 20
_diffrn_reflns_limit_l_min -20
_diffrn_reflns_number 23973
_diffrn_reflns_theta_full 28.33
_diffrn_reflns_theta_max 28.33
_diffrn_reflns_theta_min 2.09
_exptl_absorpt_coefficient_mu 2.071
_exptl_absorpt_correction_T_max 0.8473
_exptl_absorpt_correction_T_min 0.6155
_exptl_absorpt_correction_type integration
_exptl_absorpt_process_details 'SHELXTL/XPREP V2005/2 (Bruker, 2005)'
_exptl_crystal_colour colourless
_exptl_crystal_density_diffrn 1.508
_exptl_crystal_density_method 'not measured'
_exptl_crystal_description tabular
_exptl_crystal_F_000 696
_exptl_crystal_id ba23bas
_exptl_crystal_preparation
; 
The data crystal was mounted using oil (Parantone-N, Exxon) to a 
0.3 mm cryo-loop (Hampton Research) with the (0 1 0) scattering 
planes roughly normal to the spindle axis. 
;
_exptl_crystal_size_max 0.40
_exptl_crystal_size_mid 0.16
_exptl_crystal_size_min 0.08
_refine_diff_density_max 0.700
_refine_diff_density_min -0.458
_refine_diff_density_rms 0.053
_refine_ls_abs_structure_details 'Flack (1983), 3560 Friedels'
_refine_ls_abs_structure_Flack -0.020(13)
_refine_ls_extinction_method none
_refine_ls_goodness_of_fit_ref 1.019
_refine_ls_hydrogen_treatment noref
_refine_ls_matrix_type full
_refine_ls_number_parameters 315
_refine_ls_number_reflns 7548
_refine_ls_number_restraints 1
_refine_ls_restrained_S_all 1.019
_refine_ls_R_factor_all 0.0384
_refine_ls_R_factor_gt 0.0293
_refine_ls_shift/su_max 0.003
_refine_ls_shift/su_mean 0.000
_refine_ls_structure_factor_coef Fsqd
_refine_ls_weighting_details 'calc w=1/[\s^2^(Fo^2^)+(0.0284P)^2^+0.4352P] where P=(Fo^2^+2Fc^2^)/3'
_refine_ls_weighting_scheme calc
_refine_ls_wR_factor_gt 0.0613
_refine_ls_wR_factor_ref 0.0652
_reflns_number_gt 6482
_reflns_number_total 7548
_reflns_threshold_expression >2sigma(I)
_cod_data_source_file ja102721p_si_004.cif
_cod_data_source_block ba23bas
_cod_original_sg_symbol_Hall 'P 2yb '
_cod_original_sg_symbol_H-M 'P 21 '
_cod_database_code 4102463

loop_
_symmetry_equiv_pos_as_xyz
'x, y, z'
'-x, y+1/2, -z'

loop_
_atom_site_label
_atom_site_type_symbol
_atom_site_fract_x
_atom_site_fract_y
_atom_site_fract_z
_atom_site_U_iso_or_equiv
_atom_site_adp_type
_atom_site_occupancy
_atom_site_symmetry_multiplicity
_atom_site_calc_flag
_atom_site_refinement_flags
C1 C 0.2679(4) 0.9928(3) 0.0723(2) 0.0424(7) Uani 1 1 d .
H1A H 0.2807 1.0421 0.0255 0.051 Uiso 1 1 calc R
C2 C 0.3134(3) 0.8959(3) 0.06134(18) 0.0357(6) Uani 1 1 d .
C3 C 0.3575(3) 0.7973(2) 0.05700(17) 0.0300(6) Uani 1 1 d .
C4 C 0.5311(3) 0.7641(2) 0.08935(18) 0.0310(6) Uani 1 1 d .
C5 C 0.5097(4) 0.6777(2) 0.15838(18) 0.0341(6) Uani 1 1 d .
H5A H 0.6207 0.6508 0.1759 0.041 Uiso 1 1 calc R
H5B H 0.4558 0.7074 0.2117 0.041 Uiso 1 1 calc R
C6 C 0.4054(4) 0.5876(2) 0.12352(18) 0.0345(6) Uani 1 1 d .
H6A H 0.4627 0.5528 0.0725 0.041 Uiso 1 1 calc R
C7 C 0.2335(4) 0.6243(2) 0.09638(19) 0.0372(6) Uani 1 1 d .
H7A H 0.1740 0.6502 0.1495 0.045 Uiso 1 1 calc R
H7B H 0.1704 0.5636 0.0727 0.045 Uiso 1 1 calc R
C8 C 0.2366(4) 0.7120(2) 0.02610(18) 0.0339(6) Uani 1 1 d .
C9 C 0.6296(4) 0.8553(3) 0.1276(2) 0.0422(7) Uani 1 1 d .
H9A H 0.7399 0.8306 0.1460 0.063 Uiso 1 1 calc R
H9B H 0.5706 0.8840 0.1789 0.063 Uiso 1 1 calc R
H9C H 0.6420 0.9102 0.0825 0.063 Uiso 1 1 calc R
C10 C 0.3649(4) 0.4127(3) 0.1779(2) 0.0437(7) Uani 1 1 d .
C11 C 0.3580(5) 0.3476(3) 0.2600(3) 0.0594(10) Uani 1 1 d .
H11A H 0.3574 0.2729 0.2440 0.089 Uiso 1 1 calc R
H11B H 0.2565 0.3644 0.2930 0.089 Uiso 1 1 calc R
H11C H 0.4556 0.3627 0.2968 0.089 Uiso 1 1 calc R
C12 C 0.0594(4) 0.7565(3) 0.0177(2) 0.0497(8) Uani 1 1 d .
H12A H 0.0263 0.7886 0.0739 0.074 Uiso 1 1 calc R
H12B H -0.0179 0.6995 0.0029 0.074 Uiso 1 1 calc R
H12C H 0.0569 0.8097 -0.0293 0.074 Uiso 1 1 calc R
C13 C 0.2888(4) 0.6669(3) -0.06487(18) 0.0406(7) Uani 1 1 d .
H13A H 0.3957 0.6305 -0.0590 0.061 Uiso 1 1 calc R
H13B H 0.2998 0.7244 -0.1077 0.061 Uiso 1 1 calc R
H13C H 0.2040 0.6173 -0.0856 0.061 Uiso 1 1 calc R
I1 I 0.16489(3) 1.040427(18) 0.194946(17) 0.06057(8) Uani 1 1 d .
O1 O 0.6239(2) 0.71677(16) 0.01819(13) 0.0354(4) Uani 1 1 d .
H1 H 0.6381 0.7611 -0.0223 0.053 Uiso 1 1 calc R
O2 O 0.3900(3) 0.51451(16) 0.19766(13) 0.0417(5) Uani 1 1 d .
O3 O 0.3507(4) 0.38148(19) 0.10287(16) 0.0619(7) Uani 1 1 d .
C14 C 0.0909(5) -0.0593(3) 0.6383(2) 0.0520(8) Uani 1 1 d .
H14 H 0.0517 -0.1128 0.5997 0.062 Uiso 1 1 calc R
C15 C 0.1187(4) 0.0328(3) 0.60852(18) 0.0407(6) Uani 1 1 d .
C16 C 0.1462(4) 0.1286(3) 0.58043(17) 0.0355(6) Uani 1 1 d .
C17 C 0.0093(4) 0.2120(3) 0.58783(19) 0.0375(7) Uani 1 1 d .
C18 C 0.0793(4) 0.3105(3) 0.6296(2) 0.0417(7) Uani 1 1 d .
H18A H -0.0049 0.3672 0.6254 0.050 Uiso 1 1 calc R
H18B H 0.1001 0.2970 0.6932 0.050 Uiso 1 1 calc R
C19 C 0.2390(4) 0.3480(3) 0.58716(19) 0.0393(7) Uani 1 1 d .
H19A H 0.2174 0.3733 0.5255 0.047 Uiso 1 1 calc R
C20 C 0.3713(4) 0.2628(3) 0.5869(2) 0.0441(7) Uani 1 1 d .
H20A H 0.4036 0.2473 0.6489 0.053 Uiso 1 1 calc R
H20B H 0.4711 0.2895 0.5558 0.053 Uiso 1 1 calc R
C21 C 0.3143(4) 0.1603(3) 0.54225(19) 0.0402(7) Uani 1 1 d .
C22 C -0.1398(4) 0.1718(3) 0.6412(2) 0.0557(9) Uani 1 1 d .
H22A H -0.2266 0.2260 0.6426 0.084 Uiso 1 1 calc R
H22B H -0.1042 0.1557 0.7018 0.084 Uiso 1 1 calc R
H22C H -0.1840 0.1081 0.6134 0.084 Uiso 1 1 calc R
C23 C 0.2476(4) 0.5286(3) 0.63148(19) 0.0439(7) Uani 1 1 d .
C24 C 0.3165(5) 0.6031(3) 0.6990(3) 0.0579(10) Uani 1 1 d .
H24A H 0.3083 0.6752 0.6767 0.087 Uiso 1 1 calc R
H24B H 0.4335 0.5860 0.7105 0.087 Uiso 1 1 calc R
H24C H 0.2527 0.5968 0.7541 0.087 Uiso 1 1 calc R
C25 C 0.4444(5) 0.0758(3) 0.5600(3) 0.0592(10) Uani 1 1 d .
H25A H 0.4479 0.0603 0.6235 0.089 Uiso 1 1 calc R
H25B H 0.5539 0.1009 0.5406 0.089 Uiso 1 1 calc R
H25C H 0.4153 0.0119 0.5273 0.089 Uiso 1 1 calc R
C26 C 0.2999(5) 0.1769(4) 0.4410(2) 0.0598(10) Uani 1 1 d .
H26A H 0.2655 0.1109 0.4128 0.090 Uiso 1 1 calc R
H26B H 0.4081 0.1986 0.4173 0.090 Uiso 1 1 calc R
H26C H 0.2170 0.2315 0.4288 0.090 Uiso 1 1 calc R
I2 I 0.13233(4) -0.09334(2) 0.774105(18) 0.06979(9) Uani 1 1 d .
O4 O -0.0464(3) 0.24232(18) 0.50093(14) 0.0452(5) Uani 1 1 d .
H4 H -0.0786 0.1888 0.4732 0.068 Uiso 1 1 calc R
O5 O 0.3096(3) 0.43263(18) 0.64133(14) 0.0464(5) Uani 1 1 d .
O6 O 0.1459(3) 0.5508(2) 0.57684(17) 0.0633(7) Uani 1 1 d .

loop_
_atom_site_aniso_label
_atom_site_aniso_U_11
_atom_site_aniso_U_22
_atom_site_aniso_U_33
_atom_site_aniso_U_23
_atom_site_aniso_U_13
_atom_site_aniso_U_12
C1 0.0399(16) 0.0378(17) 0.0494(17) 0.0057(14) 0.0081(14) 0.0061(14)
C2 0.0322(13) 0.0380(16) 0.0368(14) 0.0073(13) 0.0046(11) 0.0017(13)
C3 0.0339(14) 0.0305(14) 0.0256(13) 0.0030(11) 0.0027(10) 0.0044(12)
C4 0.0322(13) 0.0275(13) 0.0331(13) -0.0034(11) 0.0007(11) 0.0002(11)
C5 0.0396(15) 0.0338(15) 0.0288(13) 0.0000(12) -0.0065(11) 0.0046(13)
C6 0.0459(16) 0.0316(14) 0.0259(13) 0.0074(11) 0.0047(11) 0.0006(13)
C7 0.0432(16) 0.0374(16) 0.0310(14) -0.0001(12) 0.0022(12) -0.0060(13)
C8 0.0332(14) 0.0372(16) 0.0314(14) 0.0013(12) -0.0019(11) 0.0021(12)
C9 0.0404(16) 0.0372(16) 0.0491(18) -0.0070(14) -0.0049(13) -0.0022(13)
C10 0.0517(18) 0.0344(16) 0.0452(17) 0.0062(15) 0.0081(13) -0.0012(15)
C11 0.072(2) 0.043(2) 0.063(2) 0.0205(18) 0.0051(19) -0.0032(18)
C12 0.0382(16) 0.057(2) 0.054(2) -0.0010(18) -0.0069(14) 0.0047(16)
C13 0.0528(18) 0.0431(17) 0.0260(13) -0.0003(13) -0.0063(12) 0.0002(15)
I1 0.05963(13) 0.05548(14) 0.06661(15) -0.01559(12) 0.01041(11) 0.01335(12)
O1 0.0365(10) 0.0313(10) 0.0383(10) 0.0007(9) 0.0094(8) 0.0037(9)
O2 0.0627(13) 0.0334(11) 0.0289(9) 0.0074(9) 0.0037(9) -0.0024(10)
O3 0.099(2) 0.0343(13) 0.0522(14) -0.0061(11) 0.0189(13) -0.0059(13)
C14 0.055(2) 0.0454(19) 0.056(2) 0.0082(16) -0.0102(16) -0.0042(16)
C15 0.0465(15) 0.0431(17) 0.0325(13) 0.0008(14) -0.0068(11) -0.0005(16)
C16 0.0404(15) 0.0445(17) 0.0216(12) 0.0036(12) -0.0043(11) -0.0001(13)
C17 0.0363(15) 0.0439(17) 0.0324(14) 0.0013(13) -0.0070(12) -0.0006(13)
C18 0.0382(15) 0.0507(19) 0.0364(15) -0.0038(14) -0.0042(12) 0.0026(14)
C19 0.0460(16) 0.0423(17) 0.0296(14) 0.0000(13) -0.0084(12) -0.0062(14)
C20 0.0398(16) 0.050(2) 0.0424(16) 0.0058(15) -0.0011(13) -0.0009(15)
C21 0.0416(15) 0.0459(18) 0.0330(15) 0.0018(13) 0.0031(12) 0.0013(14)
C22 0.0427(18) 0.066(2) 0.058(2) 0.0051(19) 0.0067(15) -0.0033(18)
C23 0.0513(17) 0.0425(18) 0.0380(15) 0.0047(15) -0.0008(13) -0.0090(16)
C24 0.066(2) 0.057(2) 0.050(2) -0.0101(18) 0.0006(17) -0.018(2)
C25 0.0503(19) 0.062(2) 0.066(2) -0.006(2) 0.0015(17) 0.0112(18)
C26 0.069(2) 0.077(3) 0.0334(17) 0.0009(18) 0.0142(16) -0.001(2)
I2 0.07423(17) 0.07190(19) 0.06325(15) 0.03485(14) 0.00292(12) 0.01075(14)
O4 0.0553(14) 0.0395(12) 0.0407(11) 0.0058(10) -0.0205(10) -0.0039(10)
O5 0.0540(13) 0.0407(13) 0.0445(12) 0.0027(10) -0.0181(10) -0.0074(10)
O6 0.0822(17) 0.0464(14) 0.0613(14) 0.0023(13) -0.0300(13) 0.0066(14)

loop_
_atom_type_symbol
_atom_type_description
_atom_type_scat_dispersion_real
_atom_type_scat_dispersion_imag
_atom_type_scat_source
C C 0.0033 0.0016 'International Tables Vol C Tables 4.2.6.8 and 6.1.1.4'
H H 0.0000 0.0000 'International Tables Vol C Tables 4.2.6.8 and 6.1.1.4'
O O 0.0106 0.0060 'International Tables Vol C Tables 4.2.6.8 and 6.1.1.4'
I I -0.4742 1.8119 'International Tables Vol C Tables 4.2.6.8 and 6.1.1.4'

loop_
_exptl_crystal_face_index_h
_exptl_crystal_face_index_k
_exptl_crystal_face_index_l
_exptl_crystal_face_perp_dist
0.00 -1.00 0.00 0.1600
0.00 1.00 0.00 0.2000
1.00 0.00 0.00 0.0800
-1.00 0.00 0.00 0.0800
0.00 0.00 -1.00 0.0400
0.00 0.00 1.00 0.0400

loop_
_geom_angle_atom_site_label_1
_geom_angle_atom_site_label_2
_geom_angle_atom_site_label_3
_geom_angle
C2 C1 I1 119.6(2)
C2 C1 H1A 120.2
I1 C1 H1A 120.2
C1 C2 C3 175.5(3)
C2 C3 C8 121.7(3)
C2 C3 C4 119.6(3)
C8 C3 C4 118.6(2)
O1 C4 C9 109.5(2)
O1 C4 C5 105.5(2)
C9 C4 C5 110.5(2)
O1 C4 C3 110.3(2)
C9 C4 C3 112.6(2)
C5 C4 C3 108.2(2)
C6 C5 C4 111.7(2)
C6 C5 H5A 109.3
C4 C5 H5A 109.3
C6 C5 H5B 109.3
C4 C5 H5B 109.3
H5A C5 H5B 107.9
O2 C6 C7 109.1(2)
O2 C6 C5 105.2(2)
C7 C6 C5 111.4(2)
O2 C6 H6A 110.3
C7 C6 H6A 110.3
C5 C6 H6A 110.3
C6 C7 C8 113.3(2)
C6 C7 H7A 108.9
C8 C7 H7A 108.9
C6 C7 H7B 108.9
C8 C7 H7B 108.9
H7A C7 H7B 107.7
C3 C8 C12 110.6(3)
C3 C8 C7 108.3(2)
C12 C8 C7 108.0(3)
C3 C8 C13 111.2(2)
C12 C8 C13 108.3(2)
C7 C8 C13 110.4(3)
C4 C9 H9A 109.5
C4 C9 H9B 109.5
H9A C9 H9B 109.5
C4 C9 H9C 109.5
H9A C9 H9C 109.5
H9B C9 H9C 109.5
O3 C10 O2 122.7(3)
O3 C10 C11 126.4(3)
O2 C10 C11 110.8(3)
C10 C11 H11A 109.5
C10 C11 H11B 109.5
H11A C11 H11B 109.5
C10 C11 H11C 109.5
H11A C11 H11C 109.5
H11B C11 H11C 109.5
C8 C12 H12A 109.5
C8 C12 H12B 109.5
H12A C12 H12B 109.5
C8 C12 H12C 109.5
H12A C12 H12C 109.5
H12B C12 H12C 109.5
C8 C13 H13A 109.5
C8 C13 H13B 109.5
H13A C13 H13B 109.5
C8 C13 H13C 109.5
H13A C13 H13C 109.5
H13B C13 H13C 109.5
C4 O1 H1 109.5
C10 O2 C6 117.1(2)
C15 C14 I2 120.1(3)
C15 C14 H14 120.0
I2 C14 H14 120.0
C14 C15 C16 178.2(3)
C15 C16 C21 121.3(3)
C15 C16 C17 120.0(3)
C21 C16 C17 118.7(3)
O4 C17 C18 105.8(3)
O4 C17 C22 109.1(2)
C18 C17 C22 110.4(3)
O4 C17 C16 110.0(2)
C18 C17 C16 109.7(2)
C22 C17 C16 111.7(3)
C19 C18 C17 113.6(3)
C19 C18 H18A 108.8
C17 C18 H18A 108.8
C19 C18 H18B 108.8
C17 C18 H18B 108.8
H18A C18 H18B 107.7
O5 C19 C18 108.9(2)
O5 C19 C20 104.7(2)
C18 C19 C20 111.7(3)
O5 C19 H19A 110.4
C18 C19 H19A 110.4
C20 C19 H19A 110.4
C19 C20 C21 113.4(2)
C19 C20 H20A 108.9
C21 C20 H20A 108.9
C19 C20 H20B 108.9
C21 C20 H20B 108.9
H20A C20 H20B 107.7
C25 C21 C16 110.8(3)
C25 C21 C20 108.5(3)
C16 C21 C20 108.8(3)
C25 C21 C26 108.7(3)
C16 C21 C26 110.1(3)
C20 C21 C26 109.9(3)
C17 C22 H22A 109.5
C17 C22 H22B 109.5
H22A C22 H22B 109.5
C17 C22 H22C 109.5
H22A C22 H22C 109.5
H22B C22 H22C 109.5
O6 C23 O5 123.5(3)
O6 C23 C24 124.9(4)
O5 C23 C24 111.6(3)
C23 C24 H24A 109.5
C23 C24 H24B 109.5
H24A C24 H24B 109.5
C23 C24 H24C 109.5
H24A C24 H24C 109.5
H24B C24 H24C 109.5
C21 C25 H25A 109.5
C21 C25 H25B 109.5
H25A C25 H25B 109.5
C21 C25 H25C 109.5
H25A C25 H25C 109.5
H25B C25 H25C 109.5
C21 C26 H26A 109.5
C21 C26 H26B 109.5
H26A C26 H26B 109.5
C21 C26 H26C 109.5
H26A C26 H26C 109.5
H26B C26 H26C 109.5
C17 O4 H4 109.5
C23 O5 C19 117.9(2)

loop_
_geom_bond_atom_site_label_1
_geom_bond_atom_site_label_2
_geom_bond_distance
C1 C2 1.295(4)
C1 I1 2.118(3)
C1 H1A 0.9500
C2 C3 1.305(4)
C3 C8 1.529(4)
C3 C4 1.537(4)
C4 O1 1.440(3)
C4 C9 1.518(4)
C4 C5 1.525(4)
C5 C6 1.514(4)
C5 H5A 0.9900
C5 H5B 0.9900
C6 O2 1.461(3)
C6 C7 1.514(4)
C6 H6A 1.0000
C7 C8 1.540(4)
C7 H7A 0.9900
C7 H7B 0.9900
C8 C12 1.537(4)
C8 C13 1.547(4)
C9 H9A 0.9800
C9 H9B 0.9800
C9 H9C 0.9800
C10 O3 1.206(4)
C10 O2 1.344(4)
C10 C11 1.492(5)
C11 H11A 0.9800
C11 H11B 0.9800
C11 H11C 0.9800
C12 H12A 0.9800
C12 H12B 0.9800
C12 H12C 0.9800
C13 H13A 0.9800
C13 H13B 0.9800
C13 H13C 0.9800
O1 H1 0.8400
C14 C15 1.275(5)
C14 I2 2.122(4)
C14 H14 0.9500
C15 C16 1.308(5)
C16 C21 1.523(4)
C16 C17 1.532(4)
C17 O4 1.439(4)
C17 C18 1.511(5)
C17 C22 1.531(5)
C18 C19 1.511(4)
C18 H18A 0.9900
C18 H18B 0.9900
C19 O5 1.467(4)
C19 C20 1.518(5)
C19 H19A 1.0000
C20 C21 1.537(5)
C20 H20A 0.9900
C20 H20B 0.9900
C21 C25 1.523(5)
C21 C26 1.548(4)
C22 H22A 0.9800
C22 H22B 0.9800
C22 H22C 0.9800
C23 O6 1.195(4)
C23 O5 1.326(4)
C23 C24 1.498(5)
C24 H24A 0.9800
C24 H24B 0.9800
C24 H24C 0.9800
C25 H25A 0.9800
C25 H25B 0.9800
C25 H25C 0.9800
C26 H26A 0.9800
C26 H26B 0.9800
C26 H26C 0.9800
O4 H4 0.8400

loop_
_geom_hbond_atom_site_label_D
_geom_hbond_atom_site_label_H
_geom_hbond_atom_site_label_A
_geom_hbond_distance_DH
_geom_hbond_distance_HA
_geom_hbond_distance_DA
_geom_hbond_angle_DHA
_geom_hbond_site_symmetry_A
O1 H1 O3 0.84 1.96 2.788(3) 169.8 2_655
O4 H4 O6 0.84 1.99 2.820(3) 171.7 2_546

loop_
_geom_torsion_atom_site_label_1
_geom_torsion_atom_site_label_2
_geom_torsion_atom_site_label_3
_geom_torsion_atom_site_label_4
_geom_torsion
C2 C3 C4 O1 -120.1(3)
C8 C3 C4 O1 63.9(3)
C2 C3 C4 C9 2.6(4)
C8 C3 C4 C9 -173.4(2)
C2 C3 C4 C5 125.0(3)
C8 C3 C4 C5 -51.0(3)
O1 C4 C5 C6 -64.3(3)
C9 C4 C5 C6 177.5(2)
C3 C4 C5 C6 53.8(3)
C4 C5 C6 O2 -177.4(2)
C4 C5 C6 C7 -59.4(3)
O2 C6 C7 C8 173.0(2)
C5 C6 C7 C8 57.3(3)
C2 C3 C8 C12 -9.4(4)
C4 C3 C8 C12 166.6(2)
C2 C3 C8 C7 -127.5(3)
C4 C3 C8 C7 48.4(3)
C2 C3 C8 C13 111.0(3)
C4 C3 C8 C13 -73.1(3)
C6 C7 C8 C3 -49.5(3)
C6 C7 C8 C12 -169.3(3)
C6 C7 C8 C13 72.5(3)
O3 C10 O2 C6 -2.0(5)
C11 C10 O2 C6 177.9(3)
C7 C6 O2 C10 86.7(3)
C5 C6 O2 C10 -153.7(3)
C15 C16 C17 O4 -113.3(3)
C21 C16 C17 O4 68.2(3)
C15 C16 C17 C18 130.6(3)
C21 C16 C17 C18 -47.8(3)
C15 C16 C17 C22 7.9(4)
C21 C16 C17 C22 -170.5(3)
O4 C17 C18 C19 -68.9(3)
C22 C17 C18 C19 173.2(3)
C16 C17 C18 C19 49.7(3)
C17 C18 C19 O5 -170.8(2)
C17 C18 C19 C20 -55.6(3)
O5 C19 C20 C21 173.4(2)
C18 C19 C20 C21 55.6(3)
C15 C16 C21 C25 -11.7(4)
C17 C16 C21 C25 166.7(3)
C15 C16 C21 C20 -130.9(3)
C17 C16 C21 C20 47.5(3)
C15 C16 C21 C26 108.6(3)
C17 C16 C21 C26 -73.0(4)
C19 C20 C21 C25 -170.4(3)
C19 C20 C21 C16 -49.8(3)
C19 C20 C21 C26 70.9(3)
O6 C23 O5 C19 -5.3(5)
C24 C23 O5 C19 172.6(3)
C18 C19 O5 C23 -80.9(3)
C20 C19 O5 C23 159.5(3)
